data_2005319
loop_
_publ_author_name
'Choi, K.-Y.'
'Kim, J. C.'
'Jensen, W. P.'
'Suh, I.-H.'
'Choi, S.-S.'

_publ_section_title
;
 Copper(II) and Nickel(II) Complexes with
 3,14-Dimethyl-2,6,13,17-tetraazatricyclo[16.4.0.0^7,12^]docosane,
 [<i>M</i>(C~20~H~40~N~4~)]Cl~2~.2H~2~O (<i>M</i> = Cu^II^ and Ni^II^)
;
_journal_issue 9
_journal_name_full 'Acta Crystallographica Section C'
_journal_page_first 2166
_journal_page_last 2168
_journal_paper_doi 10.1107/S0108270196002600
_journal_volume 52
_journal_year 1996
_chemical_formula_iupac '[Ni (C20 H40 N4)] Cl2 , 2H2 O'
_chemical_formula_sum 'C20 H44 Cl2 N4 Ni O2'
_chemical_formula_weight 502.20
_space_group_IT_number 14
_symmetry_cell_setting monoclinic
_symmetry_space_group_name_Hall '-P 2ybc'
_symmetry_space_group_name_H-M 'P 1 21/c 1'
_atom_type_scat_source IntTabIV
_cell_angle_alpha 90
_cell_angle_beta 102.51(1)
_cell_angle_gamma 90
_cell_formula_units_Z 2
_cell_length_a 9.376(1)
_cell_length_b 16.042(1)
_cell_length_c 8.177(2)
_cell_measurement_reflns_used 25
_cell_measurement_temperature 293
_cell_measurement_theta_max 14.051
_cell_measurement_theta_min 10.578
_cell_volume 1200.7(3)
_computing_cell_refinement SDP
_computing_data_collection 'SDP (Enraf-Nonius, 1985)'
_computing_data_reduction SDP
_computing_molecular_graphics 'ORTEPII (Johnson, 1976)'
_computing_publication_material NRCVAX
_computing_structure_refinement NRCVAX
_computing_structure_solution 'NRCVAX (Gabe, Le Page, Charland, Lee & White, 1989)'
_diffrn_measurement_device 'Enraf-Nonius CAD-4'
_diffrn_measurement_method '\w/2\q scans'
_diffrn_radiation_type MoK\a
_diffrn_radiation_wavelength 0.71073
_diffrn_reflns_limit_h_max 10
_diffrn_reflns_limit_h_min -10
_diffrn_reflns_limit_k_max 18
_diffrn_reflns_limit_k_min 0
_diffrn_reflns_limit_l_max 9
_diffrn_reflns_limit_l_min 0
_diffrn_reflns_number 2103
_diffrn_reflns_theta_max 24
_diffrn_standards_decay_% 2
_diffrn_standards_interval_time 180
_diffrn_standards_number 3
_exptl_absorpt_coefficient_mu 1.03
_exptl_absorpt_correction_type none
_exptl_crystal_colour orange
_exptl_crystal_density_diffrn 1.39
_exptl_crystal_density_method none
_exptl_crystal_description rectangular
_exptl_crystal_size_max 0.30
_exptl_crystal_size_mid 0.17
_exptl_crystal_size_min 0.10
_refine_diff_density_max 0.61
_refine_diff_density_min -0.49
_refine_ls_extinction_method none
_refine_ls_goodness_of_fit_obs 1.45
_refine_ls_number_parameters 221
_refine_ls_number_reflns 1141
_refine_ls_R_factor_obs 0.039
_refine_ls_shift/esd_max <0.001
_refine_ls_structure_factor_coef F
_refine_ls_weighting_details 'w = 1/\s^2^(F)'
_refine_ls_weighting_scheme calc
_refine_ls_wR_factor_obs 0.024
_reflns_number_observed 1141
_reflns_number_total 1569
_reflns_observed_criterion F>3\s(F)
_cod_data_source_file as1220.cif
_cod_data_source_block Ni^II^_complex
_cod_depositor_comments
;
 Adding the _atom_site_type_symbol data item.

 Antanas Vaitkus,
 2017-01-19

The following automatic conversions were performed:

'_refine_ls_weighting_scheme' value ' w = 1/\s^2^(F)' was changed to
'calc'. New tag '_refine_ls_weighting_details' was created. The value
of the new tag was set to 'w = 1/\s^2^(F)'.

Automatic conversion script
Id: cif_fix_values 3143 2015-03-26 13:38:13Z robertas 
;
_cod_original_sg_symbol_H-M 'P 21/c'
_cod_database_code 2005319

loop_
_symmetry_equiv_pos_as_xyz
x,y,z
x,1/2-y,1/2+z
-x,-y,-z
-x,1/2+y,1/2-z

loop_
_atom_site_label
_atom_site_type_symbol
_atom_site_fract_x
_atom_site_fract_y
_atom_site_fract_z
_atom_site_B_iso_or_equiv
Ni Ni 0 0 0 2.06(4)
Cl Cl 0.2377(2) 0.04765(9) -0.3145(2) 4.5(1)
O O -0.0362(6) 0.1108(3) 0.4185(6) 4.6(3)
N1 N 0.0236(4) 0.1138(3) 0.0871(5) 2.4(2)
N2 N 0.2115(4) -0.0071(3) 0.0631(4) 2.1(2)
C1 C 0.2692(6) 0.0668(3) 0.1704(6) 2.5(3)
C2 C 0.4304(6) 0.0836(4) 0.1847(8) 3.5(3)
C3 C 0.4764(6) 0.1600(6) 0.2977(8) 4.3(3)
C4 C 0.3836(6) 0.2350(4) 0.2296(8) 4.0(3)
C5 C 0.2221(6) 0.2166(3) 0.2117(7) 3.3(3)
C6 C 0.1773(5) 0.1400(3) 0.1019(6) 2.3(2)
C7 C -0.0805(6) 0.1800(3) 0.0150(8) 3.5(3)
C8 C -0.2356(6) 0.1546(4) -0.0013(7) 3.3(3)
C9 C -0.2863(6) 0.0858(3) -0.1270(7) 2.9(3)
C10 C -0.2603(9) 0.1068(4) -0.3009(8) 4.9(4)
HN1 H 0.008(4) 0.109(2) 0.173(4) 1.2(11)
HN2 H 0.235(3) 0.004(3) -0.028(4) 1.3(8)
H1 H 0.256(3) 0.053(2) 0.278(4) 0.2(8)
H2A H 0.492(4) 0.041(2) 0.217(4) 1.5(10)
H2B H 0.448(4) 0.093(3) 0.056(5) 4.6(12)
H3A H 0.574(4) 0.169(3) 0.298(5) 3.5(12)
H3B H 0.463(4) 0.144(3) 0.434(5) 4.5(12)
H4A H 0.414(5) 0.284(3) 0.316(6) 7.8(17)
H4B H 0.404(5) 0.252(3) 0.119(5) 4.3(13)
H5A H 0.170(4) 0.261(2) 0.166(5) 3.0(12)
H5B H 0.203(4) 0.205(2) 0.337(5) 2.6(10)
H6 H 0.191(4) 0.150(3) -0.015(5) 2.6(11)
H7A H -0.059(4) 0.229(3) 0.084(5) 3.1(11)
H7B H -0.061(5) 0.194(3) -0.100(5) 4.1(13)
H8A H -0.299(4) 0.205(2) -0.025(4) 1.8(9)
H8B H -0.266(5) 0.137(3) 0.095(5) 3.8(14)
H9 H -0.393(5) 0.076(3) -0.131(5) 3.9(13)
H10 H -0.303(5) 0.163(3) -0.333(6) 6.1(15)
H10' H -0.165(5) 0.107(3) -0.302(6) 4.0(16)
H10" H -0.325(5) 0.067(3) -0.408(6) 6.8(15)
H01 H -0.102(4) 0.071(3) 0.405(5) 3.6(14)
H02 H 0.034(6) 0.094(4) 0.489(7) 6.4(24)

loop_
_geom_angle_atom_site_label_1
_geom_angle_atom_site_label_2
_geom_angle_atom_site_label_3
_geom_angle_site_symmetry_3
_geom_angle
_geom_angle_publ_flag
N1 Ni N1 3 180.0 no
N1 Ni N2 . 86.0(2) no
N1 Ni N2 3 94.1(2) no
N2 Ni N2 3 180.0 no
Ni N1 C6 . 109.1(3) no
Ni N1 C7 . 120.9(3) no
C6 N1 C7 . 112.0(4) no
Ni N2 C1 . 109.1(3) no
Ni N2 C9 3 121.4(3) no
C1 N2 C9 3 112.5(4) no
N2 C1 C2 . 114.4(4) no
N2 C1 C6 . 107.2(4) no
C2 C1 C6 . 112.0(4) no
N1 C6 C1 . 106.2(4) no
N1 C6 C5 . 114.6(4) no
C1 C6 C5 . 110.5(4) no

loop_
_geom_bond_atom_site_label_1
_geom_bond_atom_site_label_2
_geom_bond_site_symmetry_2
_geom_bond_distance
_geom_bond_publ_flag
Ni N1 . 1.954(4) no
Ni N2 . 1.941(3) no
N1 C6 . 1.481(6) no
N1 C7 . 1.477(6) no
N2 C1 . 1.504(7) no
N2 C9 3 1.483(7) no
C1 C6 . 1.493(7) no
